data_2214046
loop_
_publ_author_name
'Xia, Yong'
'Dong, Wen-Liang'
'Ding, Xiao-Ling'
'Zhao, Bao-Xiang'

_publ_section_title
;
 Ethyl 1-benzyl-3-phenyl-1<i>H</i>-pyrazole-5-carboxylate
;
_journal_coeditor_code BG2070
_journal_issue 7
_journal_name_full 'Acta Crystallographica Section E'
_journal_page_first o3298
_journal_page_last o3298
_journal_paper_doi 10.1107/S1600536807030139
_journal_volume 63
_journal_year 2007
_chemical_formula_iupac 'C19 H18 N2 O2'
_chemical_formula_moiety 'C19 H18 N2 O2'
_chemical_formula_sum 'C19 H18 N2 O2'
_chemical_formula_weight 306.35
_chemical_name_systematic
;
Ethyl 1-benzyl-3-phenyl-1<i>H</i>-pyrazole-5-carboxylate
;
_space_group_IT_number 61
_symmetry_cell_setting orthorhombic
_symmetry_space_group_name_Hall '-P 2ac 2ab'
_symmetry_space_group_name_H-M 'P b c a'
_atom_sites_solution_hydrogens geom
_atom_sites_solution_primary direct
_atom_sites_solution_secondary difmap
_audit_creation_method SHELXL-97
_cell_angle_alpha 90.00
_cell_angle_beta 90.00
_cell_angle_gamma 90.00
_cell_formula_units_Z 8
_cell_length_a 10.7352(2)
_cell_length_b 14.9914(2)
_cell_length_c 20.4561(3)
_cell_measurement_reflns_used 2989
_cell_measurement_temperature 293(2)
_cell_measurement_theta_max 20.59
_cell_measurement_theta_min 2.54
_cell_volume 3292.12(9)
_computing_cell_refinement APEX2
_computing_data_collection 'APEX2 (Bruker, 2005)'
_computing_data_reduction APEX2
_computing_molecular_graphics 'SHELXTL (Bruker, 1997)'
_computing_publication_material 'WinGX (Farrugia,1999)'
_computing_structure_refinement 'SHELXL97 (Sheldrick, 1997)'
_computing_structure_solution 'SIR97 (Altomare <i>et al.</i>,  1999)'
_diffrn_ambient_temperature 293(2)
_diffrn_measured_fraction_theta_full 0.999
_diffrn_measured_fraction_theta_max 0.999
_diffrn_measurement_device_type 'Bruker APEXII CCD area-detector'
_diffrn_measurement_method '\f and \w'
_diffrn_radiation_monochromator graphite
_diffrn_radiation_source 'fine-focus sealed tube'
_diffrn_radiation_type MoK\a
_diffrn_radiation_wavelength 0.71073
_diffrn_reflns_av_R_equivalents 0.0304
_diffrn_reflns_av_sigmaI/netI 0.0341
_diffrn_reflns_limit_h_max 13
_diffrn_reflns_limit_h_min -12
_diffrn_reflns_limit_k_max 19
_diffrn_reflns_limit_k_min -14
_diffrn_reflns_limit_l_max 26
_diffrn_reflns_limit_l_min -23
_diffrn_reflns_number 14925
_diffrn_reflns_theta_full 27.48
_diffrn_reflns_theta_max 27.48
_diffrn_reflns_theta_min 1.99
_diffrn_standards_decay_% 0
_diffrn_standards_number 0
_exptl_absorpt_coefficient_mu 0.081
_exptl_absorpt_correction_T_max 0.98
_exptl_absorpt_correction_T_min 0.95
_exptl_absorpt_correction_type multi-scan
_exptl_absorpt_process_details '(APEX2; Bruker, 2005)'
_exptl_crystal_colour colourless
_exptl_crystal_density_diffrn 1.236
_exptl_crystal_density_method 'not measured'
_exptl_crystal_description prism
_exptl_crystal_F_000 1296
_exptl_crystal_size_max 0.28
_exptl_crystal_size_mid 0.22
_exptl_crystal_size_min 0.20
_refine_diff_density_max 0.170
_refine_diff_density_min -0.157
_refine_ls_extinction_method none
_refine_ls_goodness_of_fit_ref 0.984
_refine_ls_hydrogen_treatment constr
_refine_ls_matrix_type full
_refine_ls_number_parameters 209
_refine_ls_number_reflns 3753
_refine_ls_number_restraints 0
_refine_ls_restrained_S_all 0.984
_refine_ls_R_factor_all 0.0979
_refine_ls_R_factor_gt 0.0437
_refine_ls_shift/su_max 0.000
_refine_ls_shift/su_mean 0.000
_refine_ls_structure_factor_coef Fsqd
_refine_ls_weighting_details 'calc w=1/[\s^2^(Fo^2^)+(0.0447P)^2^+0.4671P] where P=(Fo^2^+2Fc^2^)/3'
_refine_ls_weighting_scheme calc
_refine_ls_wR_factor_gt 0.0963
_refine_ls_wR_factor_ref 0.1196
_reflns_number_gt 1983
_reflns_number_total 3753
_reflns_threshold_expression I>2sigma(I)
_cod_data_source_file bg2070.cif
_cod_data_source_block I
_cod_original_sg_symbol_Hall '-P 2ac 2ab '
_cod_database_code 2214046
_cod_database_fobs_code 2214046

loop_
_symmetry_equiv_pos_as_xyz
'x, y, z'
'-x+1/2, -y, z+1/2'
'-x, y+1/2, -z+1/2'
'x+1/2, -y+1/2, -z'
'-x, -y, -z'
'x-1/2, y, -z-1/2'
'x, -y-1/2, z-1/2'
'-x-1/2, y-1/2, z'

loop_
_atom_site_type_symbol
_atom_site_label
_atom_site_fract_x
_atom_site_fract_y
_atom_site_fract_z
_atom_site_U_iso_or_equiv
_atom_site_adp_type
_atom_site_calc_flag
_atom_site_refinement_flags
_atom_site_occupancy
C C1 0.4305(3) 0.23696(14) 0.25853(11) 0.0897(7) Uani d . 1
H H1 0.4039 0.2536 0.2170 0.108 Uiso calc R 1
C C2 0.3550(2) 0.18657(14) 0.29793(11) 0.0831(6) Uani d . 1
H H2 0.2768 0.1692 0.2830 0.100 Uiso calc R 1
C C3 0.39371(19) 0.16145(12) 0.35920(10) 0.0692(5) Uani d . 1
H H3 0.3415 0.1272 0.3854 0.083 Uiso calc R 1
C C4 0.50986(17) 0.18666(10) 0.38243(9) 0.0579(4) Uani d . 1
C C5 0.5860(2) 0.23772(12) 0.34255(10) 0.0745(5) Uani d . 1
H H5 0.6642 0.2552 0.3572 0.089 Uiso calc R 1
C C6 0.5459(2) 0.26281(14) 0.28082(11) 0.0893(7) Uani d . 1
H H6 0.5972 0.2973 0.2543 0.107 Uiso calc R 1
C C7 0.55031(16) 0.16023(10) 0.44805(8) 0.0546(4) Uani d . 1
C C8 0.47946(16) 0.12737(11) 0.49970(8) 0.0578(4) Uani d . 1
H H8 0.3941 0.1167 0.4998 0.069 Uiso calc R 1
C C9 0.56075(16) 0.11390(10) 0.55025(8) 0.0556(4) Uani d . 1
C C10 0.5378(2) 0.08303(11) 0.61744(9) 0.0628(5) Uani d . 1
C C11 0.3818(2) 0.02637(14) 0.68818(9) 0.0815(6) Uani d . 1
H H11A 0.3969 0.0722 0.7207 0.098 Uiso calc R 1
H H11B 0.4288 -0.0264 0.7002 0.098 Uiso calc R 1
C C12 0.2485(2) 0.00559(17) 0.68466(12) 0.1118(8) Uani d . 1
H H12A 0.2037 0.0571 0.6696 0.168 Uiso calc R 1
H H12B 0.2189 -0.0110 0.7272 0.168 Uiso calc R 1
H H12C 0.2355 -0.0429 0.6548 0.168 Uiso calc R 1
C C13 0.79636(15) 0.13233(11) 0.56062(9) 0.0628(5) Uani d . 1
H H13A 0.7897 0.1571 0.6043 0.075 Uiso calc R 1
H H13B 0.8565 0.1678 0.5366 0.075 Uiso calc R 1
C C14 0.84326(14) 0.03803(11) 0.56537(8) 0.0544(4) Uani d . 1
C C15 0.89934(18) 0.00852(14) 0.62189(10) 0.0741(5) Uani d . 1
H H15 0.9054 0.0466 0.6577 0.089 Uiso calc R 1
C C16 0.9465(2) -0.07644(17) 0.62605(13) 0.0942(7) Uani d . 1
H H16 0.9847 -0.0954 0.6644 0.113 Uiso calc R 1
C C17 0.9375(2) -0.13319(15) 0.57405(15) 0.0940(7) Uani d . 1
H H17 0.9694 -0.1907 0.5770 0.113 Uiso calc R 1
C C18 0.88155(19) -0.10520(14) 0.51756(12) 0.0826(6) Uani d . 1
H H18 0.8748 -0.1439 0.4822 0.099 Uiso calc R 1
C C19 0.83502(16) -0.01959(12) 0.51301(9) 0.0642(5) Uani d . 1
H H19 0.7979 -0.0006 0.4744 0.077 Uiso calc R 1
N N1 0.67075(13) 0.16654(8) 0.46589(7) 0.0592(4) Uani d . 1
N N2 0.67539(12) 0.13894(8) 0.52832(7) 0.0559(4) Uani d . 1
O O1 0.61277(14) 0.08151(10) 0.66085(6) 0.0862(4) Uani d . 1
O O2 0.41949(12) 0.05760(9) 0.62380(6) 0.0762(4) Uani d . 1

loop_
_atom_site_aniso_label
_atom_site_aniso_U_11
_atom_site_aniso_U_22
_atom_site_aniso_U_33
_atom_site_aniso_U_12
_atom_site_aniso_U_13
_atom_site_aniso_U_23
C1 0.126(2) 0.0814(15) 0.0617(14) 0.0286(15) -0.0070(14) -0.0002(12)
C2 0.1004(16) 0.0739(13) 0.0749(15) 0.0142(12) -0.0148(13) -0.0095(12)
C3 0.0794(13) 0.0613(11) 0.0668(13) 0.0047(9) -0.0005(10) -0.0043(9)
C4 0.0701(12) 0.0466(9) 0.0570(11) 0.0106(9) 0.0082(9) -0.0004(8)
C5 0.0825(14) 0.0720(12) 0.0691(14) 0.0079(10) 0.0102(11) 0.0132(10)
C6 0.1150(19) 0.0806(14) 0.0722(15) 0.0160(14) 0.0191(14) 0.0187(12)
C7 0.0592(10) 0.0445(9) 0.0600(11) 0.0031(7) 0.0060(9) -0.0019(8)
C8 0.0552(10) 0.0552(10) 0.0630(11) -0.0004(8) 0.0054(9) -0.0004(8)
C9 0.0624(11) 0.0462(9) 0.0583(11) -0.0015(8) 0.0062(9) -0.0035(8)
C10 0.0771(14) 0.0547(10) 0.0566(12) 0.0002(9) 0.0061(10) -0.0069(9)
C11 0.1074(17) 0.0797(13) 0.0574(12) -0.0056(12) 0.0229(11) 0.0042(10)
C12 0.1035(18) 0.138(2) 0.0938(18) -0.0042(16) 0.0361(14) 0.0293(15)
C13 0.0612(11) 0.0553(10) 0.0719(13) -0.0078(8) -0.0047(9) -0.0068(9)
C14 0.0493(9) 0.0546(10) 0.0593(11) -0.0057(8) -0.0004(8) -0.0017(8)
C15 0.0749(13) 0.0791(13) 0.0683(13) -0.0028(11) -0.0092(10) 0.0024(10)
C16 0.0843(16) 0.0905(17) 0.108(2) 0.0080(13) -0.0148(14) 0.0280(15)
C17 0.0756(15) 0.0621(13) 0.144(2) 0.0085(11) 0.0097(15) 0.0158(16)
C18 0.0742(14) 0.0639(13) 0.1098(18) -0.0034(10) 0.0115(13) -0.0203(12)
C19 0.0626(11) 0.0598(12) 0.0703(13) -0.0057(9) -0.0001(9) -0.0082(9)
N1 0.0664(10) 0.0493(8) 0.0619(10) 0.0002(7) 0.0075(7) 0.0044(7)
N2 0.0578(9) 0.0475(8) 0.0623(9) -0.0007(6) 0.0007(7) -0.0017(7)
O1 0.0895(10) 0.1121(11) 0.0569(9) -0.0023(8) -0.0046(8) -0.0046(8)
O2 0.0781(9) 0.0909(9) 0.0597(9) -0.0135(7) 0.0103(7) 0.0107(7)

loop_
_atom_type_symbol
_atom_type_description
_atom_type_scat_dispersion_real
_atom_type_scat_dispersion_imag
_atom_type_scat_source
C C 0.0033 0.0016 'International Tables Vol C Tables 4.2.6.8 and 6.1.1.4'
H H 0.0000 0.0000 'International Tables Vol C Tables 4.2.6.8 and 6.1.1.4'
N N 0.0061 0.0033 'International Tables Vol C Tables 4.2.6.8 and 6.1.1.4'
O O 0.0106 0.0060 'International Tables Vol C Tables 4.2.6.8 and 6.1.1.4'

loop_
_geom_angle_atom_site_label_1
_geom_angle_atom_site_label_2
_geom_angle_atom_site_label_3
_geom_angle
C2 C1 C6 119.5(2)
C2 C1 H1 120.2
C6 C1 H1 120.2
C1 C2 C3 120.6(2)
C1 C2 H2 119.7
C3 C2 H2 119.7
C2 C3 C4 120.67(19)
C2 C3 H3 119.7
C4 C3 H3 119.7
C3 C4 C5 118.63(18)
C3 C4 C7 120.43(16)
C5 C4 C7 120.94(17)
C4 C5 C6 120.2(2)
C4 C5 H5 119.9
C6 C5 H5 119.9
C1 C6 C5 120.3(2)
C1 C6 H6 119.8
C5 C6 H6 119.8
N1 C7 C8 110.11(15)
N1 C7 C4 120.91(15)
C8 C7 C4 128.98(16)
C9 C8 C7 106.11(16)
C9 C8 H8 126.9
C7 C8 H8 126.9
N2 C9 C8 106.65(15)
N2 C9 C10 123.05(16)
C8 C9 C10 130.24(17)
O1 C10 O2 124.21(18)
O1 C10 C9 125.87(18)
O2 C10 C9 109.91(17)
O2 C11 C12 107.16(18)
O2 C11 H11A 110.3
C12 C11 H11A 110.3
O2 C11 H11B 110.3
C12 C11 H11B 110.3
H11A C11 H11B 108.5
C11 C12 H12A 109.5
C11 C12 H12B 109.5
H12A C12 H12B 109.5
C11 C12 H12C 109.5
H12A C12 H12C 109.5
H12B C12 H12C 109.5
N2 C13 C14 113.00(13)
N2 C13 H13A 109.0
C14 C13 H13A 109.0
N2 C13 H13B 109.0
C14 C13 H13B 109.0
H13A C13 H13B 107.8
C15 C14 C19 118.63(17)
C15 C14 C13 120.18(16)
C19 C14 C13 121.15(16)
C14 C15 C16 120.8(2)
C14 C15 H15 119.6
C16 C15 H15 119.6
C17 C16 C15 120.2(2)
C17 C16 H16 119.9
C15 C16 H16 119.9
C18 C17 C16 119.8(2)
C18 C17 H17 120.1
C16 C17 H17 120.1
C17 C18 C19 120.1(2)
C17 C18 H18 120.0
C19 C18 H18 120.0
C14 C19 C18 120.45(19)
C14 C19 H19 119.8
C18 C19 H19 119.8
C7 N1 N2 105.76(13)
N1 N2 C9 111.37(13)
N1 N2 C13 118.95(13)
C9 N2 C13 129.45(15)
C10 O2 C11 116.43(16)

loop_
_geom_bond_atom_site_label_1
_geom_bond_atom_site_label_2
_geom_bond_distance
C1 C2 1.370(3)
C1 C6 1.375(3)
C1 H1 0.9300
C2 C3 1.373(3)
C2 H2 0.9300
C3 C4 1.387(2)
C3 H3 0.9300
C4 C5 1.385(2)
C4 C7 1.465(2)
C5 C6 1.386(3)
C5 H5 0.9300
C6 H6 0.9300
C7 N1 1.347(2)
C7 C8 1.392(2)
C8 C9 1.368(2)
C8 H8 0.9300
C9 N2 1.363(2)
C9 C10 1.471(2)
C10 O1 1.198(2)
C10 O2 1.333(2)
C11 O2 1.455(2)
C11 C12 1.467(3)
C11 H11A 0.9700
C11 H11B 0.9700
C12 H12A 0.9600
C12 H12B 0.9600
C12 H12C 0.9600
C13 N2 1.460(2)
C13 C14 1.504(2)
C13 H13A 0.9700
C13 H13B 0.9700
C14 C15 1.376(2)
C14 C19 1.379(2)
C15 C16 1.373(3)
C15 H15 0.9300
C16 C17 1.366(3)
C16 H16 0.9300
C17 C18 1.368(3)
C17 H17 0.9300
C18 C19 1.380(3)
C18 H18 0.9300
C19 H19 0.9300
N1 N2 1.3433(19)

loop_
_geom_torsion_atom_site_label_1
_geom_torsion_atom_site_label_2
_geom_torsion_atom_site_label_3
_geom_torsion_atom_site_label_4
_geom_torsion
C6 C1 C2 C3 -0.3(3)
C1 C2 C3 C4 0.1(3)
C2 C3 C4 C5 0.0(3)
C2 C3 C4 C7 179.54(16)
C3 C4 C5 C6 0.1(3)
C7 C4 C5 C6 -179.44(17)
C2 C1 C6 C5 0.4(3)
C4 C5 C6 C1 -0.3(3)
C3 C4 C7 N1 165.11(15)
C5 C4 C7 N1 -15.4(2)
C3 C4 C7 C8 -15.3(2)
C5 C4 C7 C8 164.16(17)
N1 C7 C8 C9 0.20(18)
C4 C7 C8 C9 -179.39(15)
C7 C8 C9 N2 0.37(17)
C7 C8 C9 C10 177.64(16)
N2 C9 C10 O1 4.9(3)
C8 C9 C10 O1 -171.99(18)
N2 C9 C10 O2 -175.95(14)
C8 C9 C10 O2 7.2(2)
N2 C13 C14 C15 -138.32(16)
N2 C13 C14 C19 43.9(2)
C19 C14 C15 C16 0.2(3)
C13 C14 C15 C16 -177.69(17)
C14 C15 C16 C17 -0.4(3)
C15 C16 C17 C18 0.1(3)
C16 C17 C18 C19 0.5(3)
C15 C14 C19 C18 0.4(3)
C13 C14 C19 C18 178.24(16)
C17 C18 C19 C14 -0.7(3)
C8 C7 N1 N2 -0.70(17)
C4 C7 N1 N2 178.93(13)
C7 N1 N2 C9 0.95(17)
C7 N1 N2 C13 175.92(13)
C8 C9 N2 N1 -0.84(17)
C10 C9 N2 N1 -178.36(14)
C8 C9 N2 C13 -175.13(14)
C10 C9 N2 C13 7.4(2)
C14 C13 N2 N1 -102.49(17)
C14 C13 N2 C9 71.4(2)
O1 C10 O2 C11 0.0(3)
C9 C10 O2 C11 -179.15(14)
C12 C11 O2 C10 177.76(17)

loop_
_cod_related_entry_id
_cod_related_entry_database
_cod_related_entry_code
1 ChemSpider 2647875
